data_7205617
loop_
_publ_author_name
'Cao, Deng-Ke'
'Sreevidya, Thekku V.'
'Botoshansky, Mark'
'Golden, Gilad'
'Benedict, Jason B.'
'Kaftory, Menahem'

_publ_section_title
;
 Formation of different photodimers of isoquinolinone by irradiation of
 solid molecular compounds
;
_journal_issue 9
_journal_name_full CrystEngComm
_journal_page_first 3181
_journal_paper_doi 10.1039/c0ce00489h
_journal_volume 13
_journal_year 2011
_chemical_formula_moiety 'C30 H22 O2, 2(C18 H14 N2 O2), C2 H4 O2'
_chemical_formula_sum 'C35 H29 N2 O5'
_chemical_formula_weight 557.60
_chemical_name_systematic
;
1,1,6,6-tetraphenyl-2,4-hexadiyne-1,6-diol:2(dimer of Isoquinolin-3(2H)-one).HOAc
;
_space_group_IT_number 14
_symmetry_cell_setting monoclinic
_symmetry_space_group_name_Hall '-P 2ybc'
_symmetry_space_group_name_H-M 'P 1 21/c 1'
_atom_sites_solution_hydrogens geom
_atom_sites_solution_primary direct
_atom_sites_solution_secondary difmap
_audit_creation_method SHELXL-97
_cell_angle_alpha 90.00
_cell_angle_beta 91.88(2)
_cell_angle_gamma 90.00
_cell_formula_units_Z 4
_cell_length_a 14.166(3)
_cell_length_b 9.432(2)
_cell_length_c 20.139(4)
_cell_measurement_temperature 293(2)
_cell_volume 2689.4(10)
_computing_cell_refinement 'DENZO HKL2000 (Otwinowski & Minor 1997)'
_computing_data_collection 'Collect (Nonius, 2006)'
_computing_data_reduction 'DENZO HKL2000 (Otwinowski & Minor 1997)'
_computing_molecular_graphics 'Ortep-3 for Windows (Farrugia, 1999)'
_computing_structure_refinement 'SHELXL-97 (Sheldrick, 1997)'
_computing_structure_solution 'SHELXS-97 (Sheldrick, 1997)'
_diffrn_ambient_temperature 293(2)
_diffrn_measured_fraction_theta_full 0.993
_diffrn_measured_fraction_theta_max 0.993
_diffrn_radiation_monochromator graphite
_diffrn_radiation_source 'fine-focus sealed tube'
_diffrn_radiation_type MoK\a
_diffrn_radiation_wavelength 0.71073
_diffrn_reflns_av_R_equivalents 0.089
_diffrn_reflns_av_sigmaI/netI 0.0633
_diffrn_reflns_limit_h_max 16
_diffrn_reflns_limit_h_min 0
_diffrn_reflns_limit_k_max 11
_diffrn_reflns_limit_k_min 0
_diffrn_reflns_limit_l_max 24
_diffrn_reflns_limit_l_min -24
_diffrn_reflns_number 17677
_diffrn_reflns_theta_full 25.35
_diffrn_reflns_theta_max 25.35
_diffrn_reflns_theta_min 3.26
_exptl_absorpt_coefficient_mu 0.093
_exptl_absorpt_correction_type none
_exptl_crystal_colour pale-yellow
_exptl_crystal_density_diffrn 1.377
_exptl_crystal_density_method 'not measured'
_exptl_crystal_description prism
_exptl_crystal_F_000 1172
_exptl_crystal_size_max 0.30
_exptl_crystal_size_mid 0.25
_exptl_crystal_size_min 0.10
_refine_diff_density_max 0.478
_refine_diff_density_min -0.231
_refine_diff_density_rms 0.048
_refine_ls_extinction_method none
_refine_ls_goodness_of_fit_ref 1.067
_refine_ls_hydrogen_treatment constr
_refine_ls_matrix_type full
_refine_ls_number_parameters 355
_refine_ls_number_reflns 4896
_refine_ls_number_restraints 0
_refine_ls_restrained_S_all 1.067
_refine_ls_R_factor_all 0.1034
_refine_ls_R_factor_gt 0.0593
_refine_ls_shift/su_max 0.058
_refine_ls_shift/su_mean 0.002
_refine_ls_structure_factor_coef Fsqd
_refine_ls_weighting_details 'calc w=1/[\s^2^(Fo^2^)+(0.0911P)^2^+0.0000P] where P=(Fo^2^+2Fc^2^)/3'
_refine_ls_weighting_scheme calc
_refine_ls_wR_factor_gt 0.1505
_refine_ls_wR_factor_ref 0.1667
_reflns_number_gt 3162
_reflns_number_total 4896
_reflns_threshold_expression >2sigma(I)
_cod_data_source_file c0ce00489h.txt
_cod_data_source_block dimer_of_irradiated_powder_of_cao5
_cod_original_sg_symbol_H-M 'P 21/c'
_cod_database_code 7205617

loop_
_symmetry_equiv_pos_as_xyz
'x, y, z'
'-x, y+1/2, -z+1/2'
'-x, -y, -z'
'x, -y-1/2, z-1/2'

loop_
_atom_site_label
_atom_site_type_symbol
_atom_site_fract_x
_atom_site_fract_y
_atom_site_fract_z
_atom_site_U_iso_or_equiv
_atom_site_adp_type
_atom_site_occupancy
_atom_site_symmetry_multiplicity
_atom_site_calc_flag
_atom_site_refinement_flags
_atom_site_disorder_assembly
_atom_site_disorder_group
O1 O 0.20899(13) 0.26929(18) 0.42429(8) 0.0494(5) Uani 1 1 d . . .
H1O1 H 0.2300 0.2928 0.4714 0.059 Uiso 1 1 d R . .
O2 O 0.27834(15) 0.21511(18) 0.04961(9) 0.0582(6) Uani 1 1 d . . .
O3 O 0.32725(14) 1.05359(17) 0.20863(8) 0.0497(5) Uani 1 1 d . . .
N1 N 0.30050(15) 0.3240(2) 0.14950(9) 0.0422(5) Uani 1 1 d . . .
H1 H 0.3168 0.2439 0.1668 0.051 Uiso 1 1 calc R . .
N2 N 0.32351(16) 0.9511(2) 0.10712(10) 0.0416(5) Uani 1 1 d . . .
H2 H 0.3131 1.0307 0.0874 0.050 Uiso 1 1 calc R . .
C1 C 0.0351(2) 0.4807(3) 0.47832(13) 0.0484(7) Uani 1 1 d . . .
C2 C 0.09457(19) 0.4460(3) 0.44096(12) 0.0462(6) Uani 1 1 d . . .
C3 C 0.17083(18) 0.3974(3) 0.39789(11) 0.0396(6) Uani 1 1 d . . .
C4 C 0.13087(17) 0.3637(3) 0.32756(11) 0.0394(6) Uani 1 1 d . . .
C5 C 0.1529(2) 0.2394(3) 0.29641(13) 0.0481(7) Uani 1 1 d . . .
H5 H 0.1906 0.1724 0.3184 0.058 Uiso 1 1 calc R . .
C6 C 0.1191(2) 0.2131(3) 0.23221(15) 0.0572(8) Uani 1 1 d . . .
H6 H 0.1334 0.1277 0.2118 0.069 Uiso 1 1 calc R . .
C7 C 0.0651(2) 0.3111(3) 0.19872(14) 0.0603(8) Uani 1 1 d . . .
H7 H 0.0433 0.2931 0.1555 0.072 Uiso 1 1 calc R . .
C8 C 0.0432(2) 0.4359(3) 0.22906(14) 0.0605(8) Uani 1 1 d . . .
H8 H 0.0062 0.5030 0.2065 0.073 Uiso 1 1 calc R . .
C9 C 0.0761(2) 0.4623(3) 0.29327(13) 0.0532(7) Uani 1 1 d . . .
H9 H 0.0611 0.5475 0.3136 0.064 Uiso 1 1 calc R . .
C10 C 0.24661(18) 0.5132(2) 0.39352(11) 0.0382(6) Uani 1 1 d . . .
C11 C 0.2239(2) 0.6559(3) 0.39436(12) 0.0463(6) Uani 1 1 d . . .
H11 H 0.1615 0.6835 0.3995 0.056 Uiso 1 1 calc R . .
C12 C 0.2935(2) 0.7581(3) 0.38756(13) 0.0524(7) Uani 1 1 d . . .
H12 H 0.2776 0.8538 0.3880 0.063 Uiso 1 1 calc R . .
C13 C 0.3855(2) 0.7185(3) 0.38030(13) 0.0555(8) Uani 1 1 d . . .
H13 H 0.4320 0.7871 0.3761 0.067 Uiso 1 1 calc R . .
C14 C 0.4091(2) 0.5778(3) 0.37915(14) 0.0592(8) Uani 1 1 d . . .
H14 H 0.4716 0.5509 0.3739 0.071 Uiso 1 1 calc R . .
C15 C 0.3399(2) 0.4756(3) 0.38581(13) 0.0506(7) Uani 1 1 d . . .
H15 H 0.3564 0.3802 0.3851 0.061 Uiso 1 1 calc R . .
C16 C 0.27667(17) 0.5689(2) 0.16579(11) 0.0355(6) Uani 1 1 d . . .
C17 C 0.25687(17) 0.5808(2) 0.09678(11) 0.0367(6) Uani 1 1 d . . .
C18 C 0.25752(18) 0.4649(2) 0.05698(12) 0.0407(6) Uani 1 1 d . . .
H18 H 0.2439 0.4750 0.0117 0.049 Uiso 1 1 calc R . .
C19 C 0.27874(18) 0.3277(3) 0.08325(12) 0.0416(6) Uani 1 1 d . . .
C20 C 0.29813(18) 0.4395(2) 0.19013(12) 0.0406(6) Uani 1 1 d . . .
H20 H 0.3115 0.4287 0.2354 0.049 Uiso 1 1 calc R . .
C21 C 0.26862(18) 0.7020(2) 0.20744(11) 0.0396(6) Uani 1 1 d . . .
H21 H 0.2617 0.6746 0.2540 0.048 Uiso 1 1 calc R . .
C22 C 0.18029(19) 0.7779(3) 0.18356(14) 0.0476(7) Uani 1 1 d . . .
H22 H 0.1381 0.8140 0.2137 0.057 Uiso 1 1 calc R . .
C23 C 0.1641(2) 0.7919(3) 0.11898(14) 0.0485(7) Uani 1 1 d . . .
H23 H 0.1107 0.8395 0.1027 0.058 Uiso 1 1 calc R . .
C24 C 0.23425(18) 0.7289(2) 0.07178(12) 0.0405(6) Uani 1 1 d . . .
H24 H 0.2045 0.7224 0.0273 0.049 Uiso 1 1 calc R . .
C25 C 0.33475(18) 0.9472(2) 0.17346(12) 0.0392(6) Uani 1 1 d . . .
C26 C 0.32878(18) 0.8214(2) 0.06810(11) 0.0395(6) Uani 1 1 d . . .
H26 H 0.3369 0.8481 0.0216 0.047 Uiso 1 1 calc R . .
C27 C 0.41622(18) 0.7419(2) 0.09182(11) 0.0385(6) Uani 1 1 d . . .
C28 C 0.43356(17) 0.7362(2) 0.16041(12) 0.0372(6) Uani 1 1 d . . .
C29 C 0.35938(18) 0.8028(2) 0.20233(11) 0.0376(6) Uani 1 1 d . . .
H29 H 0.3866 0.8166 0.2472 0.045 Uiso 1 1 calc R . .
C30 C 0.4800(2) 0.6795(3) 0.04992(13) 0.0484(7) Uani 1 1 d . . .
H30 H 0.4696 0.6841 0.0041 0.058 Uiso 1 1 calc R . .
C31 C 0.5587(2) 0.6105(3) 0.07601(14) 0.0535(7) Uani 1 1 d . . .
H31 H 0.6005 0.5672 0.0477 0.064 Uiso 1 1 calc R . .
C32 C 0.5761(2) 0.6054(3) 0.14416(14) 0.0509(7) Uani 1 1 d . . .
H32 H 0.6295 0.5594 0.1615 0.061 Uiso 1 1 calc R . .
C33 C 0.51329(18) 0.6693(3) 0.18611(13) 0.0440(6) Uani 1 1 d . . .
H33 H 0.5249 0.6670 0.2318 0.053 Uiso 1 1 calc R . .
O4 O 0.0915(6) 0.5103(8) -0.0688(4) 0.140(2) Uiso 0.50 1 d P . .
C34 C 0.0198(8) 0.3939(13) -0.0027(6) 0.124(3) Uiso 0.50 1 d P . .
C35 C 0.0214(8) 0.4771(13) -0.0309(6) 0.118(3) Uiso 0.50 1 d P . .

loop_
_atom_site_aniso_label
_atom_site_aniso_U_11
_atom_site_aniso_U_22
_atom_site_aniso_U_33
_atom_site_aniso_U_23
_atom_site_aniso_U_13
_atom_site_aniso_U_12
O1 0.0675(13) 0.0391(10) 0.0412(10) 0.0047(8) -0.0034(9) 0.0004(9)
O2 0.1009(17) 0.0306(10) 0.0422(10) -0.0062(8) -0.0111(10) 0.0036(9)
O3 0.0743(14) 0.0312(9) 0.0431(10) -0.0076(8) -0.0036(9) 0.0032(9)
N1 0.0641(14) 0.0259(10) 0.0365(11) 0.0013(9) 0.0002(9) 0.0011(9)
N2 0.0623(14) 0.0249(10) 0.0371(11) 0.0002(9) -0.0048(9) 0.0015(9)
C1 0.0493(16) 0.0551(17) 0.0413(14) -0.0034(12) 0.0084(12) -0.0060(13)
C2 0.0493(16) 0.0503(16) 0.0393(14) -0.0030(12) 0.0069(12) -0.0073(13)
C3 0.0452(15) 0.0393(13) 0.0346(12) 0.0017(11) 0.0058(11) -0.0016(11)
C4 0.0384(14) 0.0429(14) 0.0373(13) -0.0009(11) 0.0089(10) -0.0030(11)
C5 0.0504(17) 0.0452(15) 0.0488(15) -0.0037(13) 0.0023(12) 0.0013(12)
C6 0.0605(19) 0.0552(17) 0.0559(17) -0.0147(14) 0.0028(14) -0.0074(14)
C7 0.060(2) 0.075(2) 0.0451(15) -0.0087(15) -0.0030(14) -0.0143(16)
C8 0.061(2) 0.069(2) 0.0510(16) 0.0031(15) -0.0081(14) 0.0071(15)
C9 0.0562(18) 0.0550(17) 0.0483(16) -0.0027(13) -0.0021(13) 0.0060(14)
C10 0.0465(15) 0.0400(13) 0.0283(12) -0.0013(10) 0.0040(10) -0.0016(11)
C11 0.0535(17) 0.0434(15) 0.0420(14) -0.0004(12) 0.0046(12) 0.0004(12)
C12 0.075(2) 0.0409(15) 0.0413(15) -0.0008(12) 0.0038(13) -0.0066(14)
C13 0.064(2) 0.0629(19) 0.0402(15) -0.0002(13) 0.0057(13) -0.0211(15)
C14 0.0477(18) 0.068(2) 0.0621(18) -0.0005(16) 0.0082(14) -0.0082(15)
C15 0.0468(17) 0.0487(16) 0.0566(17) -0.0027(13) 0.0065(13) 0.0017(13)
C16 0.0427(15) 0.0317(13) 0.0323(12) 0.0005(10) 0.0013(10) -0.0019(10)
C17 0.0410(14) 0.0324(12) 0.0366(13) -0.0018(11) 0.0006(10) 0.0000(10)
C18 0.0528(16) 0.0366(14) 0.0325(12) -0.0006(11) -0.0027(11) -0.0011(11)
C19 0.0549(17) 0.0319(13) 0.0380(13) -0.0003(11) -0.0007(11) -0.0012(11)
C20 0.0547(16) 0.0346(13) 0.0327(12) 0.0010(11) 0.0037(11) -0.0042(12)
C21 0.0521(16) 0.0343(13) 0.0329(12) -0.0013(10) 0.0068(11) -0.0011(11)
C22 0.0470(16) 0.0413(14) 0.0549(17) -0.0086(12) 0.0099(13) 0.0020(12)
C23 0.0473(16) 0.0395(14) 0.0585(18) -0.0008(12) -0.0034(13) 0.0077(12)
C24 0.0512(16) 0.0324(13) 0.0374(13) 0.0004(10) -0.0070(11) 0.0036(11)
C25 0.0477(15) 0.0304(12) 0.0392(13) -0.0022(11) -0.0014(11) 0.0006(11)
C26 0.0540(16) 0.0323(13) 0.0320(12) 0.0004(10) 0.0003(11) -0.0005(11)
C27 0.0500(16) 0.0293(12) 0.0361(13) 0.0018(10) -0.0008(11) -0.0013(11)
C28 0.0447(15) 0.0287(12) 0.0380(13) 0.0014(10) -0.0010(11) -0.0010(10)
C29 0.0511(16) 0.0321(13) 0.0294(12) -0.0012(10) -0.0032(10) 0.0017(11)
C30 0.0614(19) 0.0433(14) 0.0410(14) -0.0033(12) 0.0087(12) -0.0004(13)
C31 0.0524(18) 0.0484(16) 0.0604(18) -0.0059(14) 0.0120(14) 0.0070(13)
C32 0.0503(17) 0.0409(15) 0.0613(17) 0.0020(13) 0.0015(13) 0.0037(12)
C33 0.0495(16) 0.0360(13) 0.0461(14) -0.0006(12) -0.0036(12) 0.0010(12)

loop_
_atom_type_symbol
_atom_type_description
_atom_type_scat_dispersion_real
_atom_type_scat_dispersion_imag
_atom_type_scat_source
C C 0.0033 0.0016 'International Tables Vol C Tables 4.2.6.8 and 6.1.1.4'
N N 0.0061 0.0033 'International Tables Vol C Tables 4.2.6.8 and 6.1.1.4'
O O 0.0106 0.0060 'International Tables Vol C Tables 4.2.6.8 and 6.1.1.4'
H H 0.0000 0.0000 'International Tables Vol C Tables 4.2.6.8 and 6.1.1.4'

loop_
_geom_angle_atom_site_label_1
_geom_angle_atom_site_label_2
_geom_angle_atom_site_label_3
_geom_angle
_geom_angle_site_symmetry_1
_geom_angle_site_symmetry_3
_geom_angle_publ_flag
C3 O1 H1O1 105.2 . . ?
C19 N1 C20 124.0(2) . . ?
C19 N1 H1 118.0 . . ?
C20 N1 H1 118.0 . . ?
C25 N2 C26 120.52(19) . . ?
C25 N2 H2 119.7 . . ?
C26 N2 H2 119.7 . . ?
C2 C1 C1 179.1(4) . 3_566 ?
C1 C2 C3 176.5(3) . . ?
O1 C3 C2 108.66(19) . . ?
O1 C3 C10 111.6(2) . . ?
C2 C3 C10 109.8(2) . . ?
O1 C3 C4 106.97(19) . . ?
C2 C3 C4 110.4(2) . . ?
C10 C3 C4 109.31(19) . . ?
C5 C4 C9 118.6(2) . . ?
C5 C4 C3 121.0(2) . . ?
C9 C4 C3 120.2(2) . . ?
C4 C5 C6 120.2(3) . . ?
C4 C5 H5 119.9 . . ?
C6 C5 H5 119.9 . . ?
C7 C6 C5 120.7(3) . . ?
C7 C6 H6 119.6 . . ?
C5 C6 H6 119.6 . . ?
C6 C7 C8 119.6(3) . . ?
C6 C7 H7 120.2 . . ?
C8 C7 H7 120.2 . . ?
C7 C8 C9 119.9(3) . . ?
C7 C8 H8 120.0 . . ?
C9 C8 H8 120.0 . . ?
C4 C9 C8 120.8(3) . . ?
C4 C9 H9 119.6 . . ?
C8 C9 H9 119.6 . . ?
C11 C10 C15 118.4(2) . . ?
C11 C10 C3 121.8(2) . . ?
C15 C10 C3 119.8(2) . . ?
C10 C11 C12 120.5(3) . . ?
C10 C11 H11 119.8 . . ?
C12 C11 H11 119.8 . . ?
C13 C12 C11 120.2(3) . . ?
C13 C12 H12 119.9 . . ?
C11 C12 H12 119.9 . . ?
C12 C13 C14 120.1(3) . . ?
C12 C13 H13 120.0 . . ?
C14 C13 H13 120.0 . . ?
C13 C14 C15 119.9(3) . . ?
C13 C14 H14 120.0 . . ?
C15 C14 H14 120.0 . . ?
C14 C15 C10 121.0(3) . . ?
C14 C15 H15 119.5 . . ?
C10 C15 H15 119.5 . . ?
C20 C16 C17 117.7(2) . . ?
C20 C16 C21 124.7(2) . . ?
C17 C16 C21 117.5(2) . . ?
C18 C17 C16 120.8(2) . . ?
C18 C17 C24 123.5(2) . . ?
C16 C17 C24 115.7(2) . . ?
C17 C18 C19 121.2(2) . . ?
C17 C18 H18 119.4 . . ?
C19 C18 H18 119.4 . . ?
O2 C19 N1 120.2(2) . . ?
O2 C19 C18 124.6(2) . . ?
N1 C19 C18 115.2(2) . . ?
C16 C20 N1 121.0(2) . . ?
C16 C20 H20 119.5 . . ?
N1 C20 H20 119.5 . . ?
C22 C21 C16 107.1(2) . . ?
C22 C21 C29 110.90(19) . . ?
C16 C21 C29 112.33(19) . . ?
C22 C21 H21 108.8 . . ?
C16 C21 H21 108.8 . . ?
C29 C21 H21 108.8 . . ?
C23 C22 C21 118.6(2) . . ?
C23 C22 H22 120.7 . . ?
C21 C22 H22 120.7 . . ?
C22 C23 C24 118.7(2) . . ?
C22 C23 H23 120.6 . . ?
C24 C23 H23 120.6 . . ?
C17 C24 C23 106.8(2) . . ?
C17 C24 C26 110.4(2) . . ?
C23 C24 C26 112.4(2) . . ?
C17 C24 H24 109.1 . . ?
C23 C24 H24 109.1 . . ?
C26 C24 H24 109.1 . . ?
O3 C25 N2 122.7(2) . . ?
O3 C25 C29 122.2(2) . . ?
N2 C25 C29 115.1(2) . . ?
N2 C26 C27 107.55(19) . . ?
N2 C26 C24 112.0(2) . . ?
C27 C26 C24 113.16(19) . . ?
N2 C26 H26 108.0 . . ?
C27 C26 H26 108.0 . . ?
C24 C26 H26 108.0 . . ?
C30 C27 C28 119.2(2) . . ?
C30 C27 C26 124.1(2) . . ?
C28 C27 C26 116.6(2) . . ?
C33 C28 C27 120.3(2) . . ?
C33 C28 C29 123.9(2) . . ?
C27 C28 C29 115.8(2) . . ?
C28 C29 C25 108.37(19) . . ?
C28 C29 C21 111.37(19) . . ?
C25 C29 C21 112.4(2) . . ?
C28 C29 H29 108.2 . . ?
C25 C29 H29 108.2 . . ?
C21 C29 H29 108.2 . . ?
C31 C30 C27 120.2(2) . . ?
C31 C30 H30 119.9 . . ?
C27 C30 H30 119.9 . . ?
C30 C31 C32 120.6(2) . . ?
C30 C31 H31 119.7 . . ?
C32 C31 H31 119.7 . . ?
C33 C32 C31 119.4(3) . . ?
C33 C32 H32 120.3 . . ?
C31 C32 H32 120.3 . . ?
C28 C33 C32 120.3(2) . . ?
C28 C33 H33 119.8 . . ?
C32 C33 H33 119.8 . . ?
C35 O4 C34 23.2(6) . . ?
C35 C34 C35 68.2(13) . 3_565 ?
C35 C34 C34 42.6(9) . 3_565 ?
C35 C34 C34 25.6(6) 3_565 3_565 ?
C35 C34 O4 32.2(9) . . ?
C35 C34 O4 93.8(10) 3_565 . ?
C34 C34 O4 69.8(7) 3_565 . ?
C34 C35 O4 124.6(15) . . ?
C34 C35 C34 111.8(13) . 3_565 ?
O4 C35 C34 112.2(12) . 3_565 ?
C34 C35 C35 74.0(13) . 3_565 ?
O4 C35 C35 139.9(14) . 3_565 ?
C34 C35 C35 37.8(6) 3_565 3_565 ?

loop_
_geom_bond_atom_site_label_1
_geom_bond_atom_site_label_2
_geom_bond_distance
_geom_bond_site_symmetry_2
_geom_bond_publ_flag
O1 C3 1.420(3) . ?
O1 H1O1 1.0091 . ?
O2 C19 1.259(3) . ?
O3 C25 1.235(3) . ?
N1 C19 1.360(3) . ?
N1 C20 1.364(3) . ?
N1 H1 0.8600 . ?
N2 C25 1.341(3) . ?
N2 C26 1.457(3) . ?
N2 H2 0.8600 . ?
C1 C2 1.193(4) . ?
C1 C1 1.394(5) 3_566 ?
C2 C3 1.480(4) . ?
C3 C10 1.536(3) . ?
C3 C4 1.541(3) . ?
C4 C5 1.370(3) . ?
C4 C9 1.382(4) . ?
C5 C6 1.386(4) . ?
C5 H5 0.9300 . ?
C6 C7 1.364(4) . ?
C6 H6 0.9300 . ?
C7 C8 1.367(4) . ?
C7 H7 0.9300 . ?
C8 C9 1.382(4) . ?
C8 H8 0.9300 . ?
C9 H9 0.9300 . ?
C10 C11 1.384(3) . ?
C10 C15 1.381(4) . ?
C11 C12 1.390(4) . ?
C11 H11 0.9300 . ?
C12 C13 1.368(4) . ?
C12 H12 0.9300 . ?
C13 C14 1.369(4) . ?
C13 H13 0.9300 . ?
C14 C15 1.385(4) . ?
C14 H14 0.9300 . ?
C15 H15 0.9300 . ?
C16 C20 1.346(3) . ?
C16 C17 1.413(3) . ?
C16 C21 1.516(3) . ?
C17 C18 1.356(3) . ?
C17 C24 1.516(3) . ?
C18 C19 1.426(3) . ?
C18 H18 0.9300 . ?
C20 H20 0.9300 . ?
C21 C22 1.507(4) . ?
C21 C29 1.605(3) . ?
C21 H21 0.9800 . ?
C22 C23 1.320(4) . ?
C22 H22 0.9300 . ?
C23 C24 1.519(4) . ?
C23 H23 0.9300 . ?
C24 C26 1.602(4) . ?
C24 H24 0.9800 . ?
C25 C29 1.518(3) . ?
C26 C27 1.511(3) . ?
C26 H26 0.9800 . ?
C27 C30 1.387(3) . ?
C27 C28 1.396(3) . ?
C28 C33 1.380(3) . ?
C28 C29 1.506(3) . ?
C29 H29 0.9800 . ?
C30 C31 1.380(4) . ?
C30 H30 0.9300 . ?
C31 C32 1.387(4) . ?
C31 H31 0.9300 . ?
C32 C33 1.385(4) . ?
C32 H32 0.9300 . ?
C33 H33 0.9300 . ?
O4 C35 1.310(11) . ?
O4 C34 2.024(14) . ?
C34 C35 0.969(12) . ?
C34 C35 1.518(14) 3_565 ?
C34 C34 2.08(2) 3_565 ?
C35 C34 1.518(14) 3_565 ?
C35 C35 1.47(2) 3_565 ?
